data_7039421
loop_
_publ_author_name
'Janes, Trevor'
'Xu, Maotong'
'Song, Datong'

_publ_section_title
;
 Synthesis and reactivity of Li and TaMe3 complexes supported by
 N,N'-bis(2,6-diisopropylphenyl)-o-phenylenediamido ligands.
;
_journal_issue 26
_journal_name_full 'Dalton transactions (Cambridge, England : 2003)'
_journal_page_first 10672
_journal_page_last 10680
_journal_paper_doi 10.1039/c6dt01908k
_journal_volume 45
_journal_year 2016
_chemical_formula_sum 'C46 H69 N4 Ta'
_chemical_formula_weight 859.00
_space_group_crystal_system monoclinic
_space_group_IT_number 14
_space_group_name_Hall '-P 2yn'
_space_group_name_H-M_alt 'P 1 21/n 1'
_symmetry_space_group_name_Hall '-P 2yn'
_symmetry_space_group_name_H-M 'P 1 21/n 1'
_atom_sites_solution_hydrogens geom
_audit_creation_method SHELXL-2014/7
_audit_update_record
;
2016-05-13 deposited with the CCDC.
2016-06-02 downloaded from the CCDC.
;
_cell_angle_alpha 90
_cell_angle_beta 96.647(4)
_cell_angle_gamma 90
_cell_formula_units_Z 4
_cell_length_a 14.1372(15)
_cell_length_b 15.1014(15)
_cell_length_c 20.108(2)
_cell_measurement_reflns_used 6127
_cell_measurement_temperature 150(2)
_cell_measurement_theta_max 27.52
_cell_measurement_theta_min 2.72
_cell_volume 4264.0(8)
_computing_structure_refinement 'SHELXL-2014/7 (Sheldrick, 2014)'
_diffrn_ambient_temperature 150(2)
_diffrn_measured_fraction_theta_full 0.998
_diffrn_measured_fraction_theta_max 0.993
_diffrn_measurement_device_type 'Bruker Kappa Alpha Apex II'
_diffrn_radiation_type MoK\a
_diffrn_radiation_wavelength 0.71073
_diffrn_reflns_av_R_equivalents 0.0746
_diffrn_reflns_av_unetI/netI 0.0878
_diffrn_reflns_Laue_measured_fraction_full 0.998
_diffrn_reflns_Laue_measured_fraction_max 0.993
_diffrn_reflns_limit_h_max 17
_diffrn_reflns_limit_h_min -18
_diffrn_reflns_limit_k_max 19
_diffrn_reflns_limit_k_min -19
_diffrn_reflns_limit_l_max 26
_diffrn_reflns_limit_l_min -25
_diffrn_reflns_number 37634
_diffrn_reflns_point_group_measured_fraction_full 0.998
_diffrn_reflns_point_group_measured_fraction_max 0.993
_diffrn_reflns_theta_full 25.242
_diffrn_reflns_theta_max 27.524
_diffrn_reflns_theta_min 2.720
_exptl_absorpt_coefficient_mu 2.613
_exptl_absorpt_correction_T_max 0.7456
_exptl_absorpt_correction_T_min 0.6237
_exptl_absorpt_correction_type multi-scan
_exptl_absorpt_process_details 'Apex 2'
_exptl_crystal_colour orange
_exptl_crystal_density_diffrn 1.338
_exptl_crystal_description block
_exptl_crystal_F_000 1784
_exptl_crystal_size_max 0.15
_exptl_crystal_size_mid 0.1
_exptl_crystal_size_min 0.1
_refine_diff_density_max 1.478
_refine_diff_density_min -2.062
_refine_diff_density_rms 0.148
_refine_ls_extinction_method none
_refine_ls_goodness_of_fit_ref 0.956
_refine_ls_hydrogen_treatment constr
_refine_ls_matrix_type full
_refine_ls_number_parameters 471
_refine_ls_number_reflns 9755
_refine_ls_number_restraints 0
_refine_ls_restrained_S_all 0.956
_refine_ls_R_factor_all 0.0893
_refine_ls_R_factor_gt 0.0407
_refine_ls_shift/su_max 0.002
_refine_ls_shift/su_mean 0.000
_refine_ls_structure_factor_coef Fsqd
_refine_ls_weighting_details 'w=1/[\s^2^(Fo^2^)+(0.0461P)^2^] where P=(Fo^2^+2Fc^2^)/3'
_refine_ls_weighting_scheme calc
_refine_ls_wR_factor_gt 0.0839
_refine_ls_wR_factor_ref 0.0990
_reflns_Friedel_coverage 0.000
_reflns_number_gt 6127
_reflns_number_total 9755
_reflns_threshold_expression 'I > 2\s(I)'
_cod_data_source_file c6dt01908k2.cif
_cod_data_source_block 9
_cod_depositor_comments 'Adding full bibliography for 7039418--7039426.cif.'
_cod_original_cell_volume 4264.1(8)
_cod_database_code 7039421
_shelx_shelxl_version_number 2014/7
_shelx_space_group_comment
;
The symmetry employed for this shelxl refinement is uniquely defined
by the following loop, which should always be used as a source of
symmetry information in preference to the above space-group names.
They are only intended as comments.
;

loop_
_space_group_symop_operation_xyz
'x, y, z'
'-x+1/2, y+1/2, -z+1/2'
'-x, -y, -z'
'x-1/2, -y-1/2, z-1/2'

loop_
_atom_site_label
_atom_site_type_symbol
_atom_site_fract_x
_atom_site_fract_y
_atom_site_fract_z
_atom_site_U_iso_or_equiv
_atom_site_adp_type
_atom_site_occupancy
_atom_site_site_symmetry_order
_atom_site_calc_flag
_atom_site_refinement_flags_posn
_atom_site_refinement_flags_adp
Ta1 Ta 0.41094(2) 0.74462(2) 0.04016(2) 0.01489(7) Uani 1 1 d . .
N1 N 0.2902(3) 0.7717(2) 0.08546(19) 0.0165(9) Uani 1 1 d . .
N2 N 0.3022(3) 0.7342(2) -0.03852(19) 0.0172(9) Uani 1 1 d . .
N3 N 0.5632(3) 0.7571(3) 0.0809(2) 0.0253(10) Uani 1 1 d . .
N4 N 0.4624(3) 0.6774(2) 0.13061(19) 0.0177(9) Uani 1 1 d . .
C1 C 0.2149(4) 0.8051(3) 0.0401(3) 0.0199(11) Uani 1 1 d . .
C2 C 0.2207(4) 0.7834(3) -0.0278(2) 0.0195(11) Uani 1 1 d . .
C3 C 0.1484(4) 0.8104(3) -0.0765(3) 0.0262(13) Uani 1 1 d . .
H3A H 0.1510 0.7951 -0.1221 0.031 Uiso 1 1 calc R U
C4 C 0.0720(4) 0.8602(4) -0.0583(3) 0.0342(15) Uani 1 1 d . .
H4A H 0.0225 0.8785 -0.0914 0.041 Uiso 1 1 calc R U
C5 C 0.0685(4) 0.8824(4) 0.0077(3) 0.0319(14) Uani 1 1 d . .
H5A H 0.0167 0.9168 0.0197 0.038 Uiso 1 1 calc R U
C6 C 0.1391(4) 0.8555(3) 0.0568(3) 0.0247(12) Uani 1 1 d . .
H6A H 0.1358 0.8717 0.1021 0.030 Uiso 1 1 calc R U
C7 C 0.4645(4) 0.6324(3) -0.0151(2) 0.0182(11) Uani 1 1 d . .
H7A H 0.4810 0.6532 -0.0585 0.027 Uiso 1 1 calc R U
H7B H 0.4151 0.5868 -0.0223 0.027 Uiso 1 1 calc R U
H7C H 0.5212 0.6075 0.0109 0.027 Uiso 1 1 calc R U
C8 C 0.4323(4) 0.8805(3) 0.0093(2) 0.0194(12) Uani 1 1 d . .
H8A H 0.3706 0.9071 -0.0068 0.029 Uiso 1 1 calc R U
H8B H 0.4734 0.8811 -0.0267 0.029 Uiso 1 1 calc R U
H8C H 0.4624 0.9145 0.0475 0.029 Uiso 1 1 calc R U
C9 C 0.2726(4) 0.7671(3) 0.1544(2) 0.0192(11) Uani 1 1 d . .
C10 C 0.2008(4) 0.7101(3) 0.1730(3) 0.0231(12) Uani 1 1 d . .
C11 C 0.1858(4) 0.7056(3) 0.2402(3) 0.0296(13) Uani 1 1 d . .
H11A H 0.1392 0.6661 0.2535 0.036 Uiso 1 1 calc R U
C12 C 0.2381(4) 0.7580(3) 0.2883(3) 0.0336(13) Uani 1 1 d . .
H12A H 0.2265 0.7544 0.3338 0.040 Uiso 1 1 calc R U
C13 C 0.3062(4) 0.8149(3) 0.2700(3) 0.0298(14) Uani 1 1 d . .
H13A H 0.3400 0.8517 0.3029 0.036 Uiso 1 1 calc R U
C14 C 0.3270(4) 0.8195(3) 0.2027(2) 0.0242(13) Uani 1 1 d . .
C15 C 0.4016(4) 0.8829(3) 0.1839(3) 0.0271(13) Uani 1 1 d . .
H15A H 0.4293 0.8554 0.1452 0.033 Uiso 1 1 calc R U
C16 C 0.3561(5) 0.9696(3) 0.1582(3) 0.0373(15) Uani 1 1 d . .
H16A H 0.3022 0.9571 0.1244 0.056 Uiso 1 1 calc R U
H16B H 0.4033 1.0055 0.1383 0.056 Uiso 1 1 calc R U
H16C H 0.3336 1.0022 0.1955 0.056 Uiso 1 1 calc R U
C17 C 0.4847(5) 0.8982(4) 0.2381(3) 0.0416(17) Uani 1 1 d . .
H17A H 0.5152 0.8414 0.2508 0.062 Uiso 1 1 calc R U
H17B H 0.4612 0.9251 0.2773 0.062 Uiso 1 1 calc R U
H17C H 0.5312 0.9378 0.2210 0.062 Uiso 1 1 calc R U
C18 C 0.1380(4) 0.6524(3) 0.1230(3) 0.0268(13) Uani 1 1 d . .
H18A H 0.1555 0.6657 0.0773 0.032 Uiso 1 1 calc R U
C19 C 0.0322(4) 0.6743(4) 0.1230(4) 0.0465(17) Uani 1 1 d . .
H19A H -0.0045 0.6457 0.0846 0.070 Uiso 1 1 calc R U
H19B H 0.0232 0.7386 0.1200 0.070 Uiso 1 1 calc R U
H19C H 0.0103 0.6525 0.1645 0.070 Uiso 1 1 calc R U
C20 C 0.1544(5) 0.5541(3) 0.1359(3) 0.0390(16) Uani 1 1 d . .
H20A H 0.1097 0.5198 0.1051 0.058 Uiso 1 1 calc R U
H20B H 0.1442 0.5403 0.1822 0.058 Uiso 1 1 calc R U
H20C H 0.2198 0.5388 0.1288 0.058 Uiso 1 1 calc R U
C21 C 0.2942(4) 0.6873(3) -0.1017(2) 0.0167(11) Uani 1 1 d . .
C22 C 0.3299(4) 0.7243(3) -0.1579(2) 0.0215(11) Uani 1 1 d . .
C23 C 0.3226(4) 0.6751(3) -0.2174(3) 0.0269(13) Uani 1 1 d . .
H23A H 0.3478 0.6989 -0.2554 0.032 Uiso 1 1 calc R U
C24 C 0.2796(4) 0.5928(3) -0.2220(3) 0.0303(14) Uani 1 1 d . .
H24A H 0.2754 0.5603 -0.2627 0.036 Uiso 1 1 calc R U
C25 C 0.2429(4) 0.5582(3) -0.1668(3) 0.0282(13) Uani 1 1 d . .
H25A H 0.2122 0.5022 -0.1703 0.034 Uiso 1 1 calc R U
C26 C 0.2499(4) 0.6041(3) -0.1058(2) 0.0217(12) Uani 1 1 d . .
C27 C 0.2062(4) 0.5626(3) -0.0467(3) 0.0289(13) Uani 1 1 d . .
H27A H 0.2292 0.5969 -0.0055 0.035 Uiso 1 1 calc R U
C28 C 0.2366(5) 0.4650(3) -0.0349(3) 0.0383(16) Uani 1 1 d . .
H28A H 0.2109 0.4426 0.0051 0.057 Uiso 1 1 calc R U
H28B H 0.3062 0.4611 -0.0284 0.057 Uiso 1 1 calc R U
H28C H 0.2118 0.4293 -0.0737 0.057 Uiso 1 1 calc R U
C29 C 0.0976(4) 0.5703(4) -0.0582(3) 0.0406(16) Uani 1 1 d . .
H29A H 0.0797 0.6324 -0.0660 0.061 Uiso 1 1 calc R U
H29B H 0.0704 0.5485 -0.0186 0.061 Uiso 1 1 calc R U
H29D H 0.0732 0.5349 -0.0973 0.061 Uiso 1 1 calc R U
C30 C 0.3759(4) 0.8150(3) -0.1553(2) 0.0231(12) Uani 1 1 d . .
H30A H 0.3715 0.8401 -0.1097 0.028 Uiso 1 1 calc R U
C31 C 0.4812(4) 0.8089(4) -0.1647(3) 0.0350(15) Uani 1 1 d . .
H31A H 0.5146 0.7736 -0.1284 0.052 Uiso 1 1 calc R U
H31B H 0.5086 0.8685 -0.1640 0.052 Uiso 1 1 calc R U
H31C H 0.4879 0.7807 -0.2078 0.052 Uiso 1 1 calc R U
C32 C 0.3265(5) 0.8796(3) -0.2064(3) 0.0383(16) Uani 1 1 d . .
H32A H 0.3566 0.9380 -0.2004 0.057 Uiso 1 1 calc R U
H32B H 0.2590 0.8844 -0.1999 0.057 Uiso 1 1 calc R U
H32C H 0.3321 0.8580 -0.2517 0.057 Uiso 1 1 calc R U
C33 C 0.5538(4) 0.7022(3) 0.1311(2) 0.0204(11) Uani 1 1 d . .
C34 C 0.6344(4) 0.6733(4) 0.1812(3) 0.0320(14) Uani 1 1 d . .
H34A H 0.6656 0.7255 0.2028 0.048 Uiso 1 1 calc R U
H34B H 0.6805 0.6397 0.1586 0.048 Uiso 1 1 calc R U
H34C H 0.6098 0.6359 0.2152 0.048 Uiso 1 1 calc R U
C35 C 0.6564(4) 0.7942(3) 0.0695(3) 0.0257(12) Uani 1 1 d . .
H35A H 0.7065 0.7572 0.0954 0.031 Uiso 1 1 calc R U
C36 C 0.6691(5) 0.8886(4) 0.0950(3) 0.0405(16) Uani 1 1 d . .
H36A H 0.6604 0.8903 0.1431 0.049 Uiso 1 1 calc R U
H36B H 0.6198 0.9268 0.0706 0.049 Uiso 1 1 calc R U
C37 C 0.7678(5) 0.9243(4) 0.0855(3) 0.0435(17) Uani 1 1 d . .
H37A H 0.8171 0.8895 0.1131 0.052 Uiso 1 1 calc R U
H37B H 0.7732 0.9867 0.1004 0.052 Uiso 1 1 calc R U
C38 C 0.7842(5) 0.9182(4) 0.0116(3) 0.0426(17) Uani 1 1 d . .
H38A H 0.7387 0.9577 -0.0152 0.051 Uiso 1 1 calc R U
H38B H 0.8494 0.9388 0.0064 0.051 Uiso 1 1 calc R U
C39 C 0.7716(5) 0.8247(5) -0.0146(4) 0.0514(19) Uani 1 1 d . .
H39A H 0.8214 0.7862 0.0089 0.062 Uiso 1 1 calc R U
H39B H 0.7790 0.8238 -0.0630 0.062 Uiso 1 1 calc R U
C40 C 0.6720(4) 0.7886(4) -0.0038(3) 0.0408(16) Uani 1 1 d . .
H40A H 0.6223 0.8233 -0.0311 0.049 Uiso 1 1 calc R U
H40B H 0.6665 0.7261 -0.0188 0.049 Uiso 1 1 calc R U
C41 C 0.4284(4) 0.6023(3) 0.1675(2) 0.0199(12) Uani 1 1 d . .
H41A H 0.3581 0.5995 0.1539 0.024 Uiso 1 1 calc R U
C42 C 0.4406(4) 0.6114(3) 0.2454(3) 0.0279(14) Uani 1 1 d . .
H42A H 0.5092 0.6126 0.2623 0.033 Uiso 1 1 calc R U
H42B H 0.4118 0.6678 0.2582 0.033 Uiso 1 1 calc R U
C43 C 0.3926(4) 0.5340(3) 0.2769(3) 0.0316(14) Uani 1 1 d . .
H43A H 0.3233 0.5355 0.2624 0.038 Uiso 1 1 calc R U
H43B H 0.4022 0.5398 0.3263 0.038 Uiso 1 1 calc R U
C44 C 0.4334(5) 0.4457(3) 0.2567(3) 0.0347(15) Uani 1 1 d . .
H44A H 0.4003 0.3966 0.2770 0.042 Uiso 1 1 calc R U
H44B H 0.5019 0.4425 0.2737 0.042 Uiso 1 1 calc R U
C45 C 0.4211(5) 0.4355(3) 0.1803(3) 0.0331(15) Uani 1 1 d . .
H45A H 0.3524 0.4330 0.1638 0.040 Uiso 1 1 calc R U
H45B H 0.4507 0.3792 0.1681 0.040 Uiso 1 1 calc R U
C46 C 0.4675(4) 0.5134(3) 0.1467(3) 0.0283(13) Uani 1 1 d . .
H46A H 0.5373 0.5118 0.1594 0.034 Uiso 1 1 calc R U
H46B H 0.4553 0.5070 0.0975 0.034 Uiso 1 1 calc R U

loop_
_atom_site_aniso_label
_atom_site_aniso_U_11
_atom_site_aniso_U_22
_atom_site_aniso_U_33
_atom_site_aniso_U_23
_atom_site_aniso_U_13
_atom_site_aniso_U_12
Ta1 0.01408(10) 0.01577(10) 0.01555(10) 0.00016(9) 0.00489(6) -0.00088(10)
N1 0.015(2) 0.0169(19) 0.018(2) -0.0001(15) 0.0065(16) 0.0007(16)
N2 0.017(2) 0.017(2) 0.018(2) 0.0000(16) 0.0055(16) -0.0034(17)
N3 0.018(2) 0.030(2) 0.028(2) 0.010(2) -0.0008(17) -0.003(2)
N4 0.021(3) 0.0146(19) 0.018(2) 0.0018(16) 0.0009(18) 0.0023(17)
C1 0.016(3) 0.017(2) 0.028(3) 0.004(2) 0.007(2) -0.001(2)
C2 0.022(3) 0.017(2) 0.020(3) 0.000(2) 0.008(2) -0.004(2)
C3 0.025(3) 0.029(3) 0.026(3) 0.004(2) 0.004(2) 0.004(2)
C4 0.022(4) 0.036(3) 0.044(4) 0.010(3) -0.002(3) 0.007(3)
C5 0.022(3) 0.034(3) 0.042(4) 0.004(3) 0.015(3) 0.011(3)
C6 0.025(3) 0.024(3) 0.028(3) 0.006(2) 0.016(2) 0.005(2)
C7 0.021(3) 0.018(2) 0.016(3) -0.0025(19) 0.006(2) 0.003(2)
C8 0.024(3) 0.016(2) 0.017(3) -0.0002(19) 0.001(2) 0.003(2)
C9 0.018(3) 0.022(3) 0.020(2) 0.0032(19) 0.0088(19) 0.007(2)
C10 0.024(3) 0.021(2) 0.027(3) 0.006(2) 0.013(2) 0.003(2)
C11 0.030(4) 0.026(3) 0.036(3) 0.005(2) 0.020(3) 0.007(2)
C12 0.044(4) 0.036(3) 0.025(3) 0.002(3) 0.018(2) 0.005(3)
C13 0.040(4) 0.025(3) 0.025(3) -0.007(2) 0.010(3) 0.003(3)
C14 0.034(4) 0.020(3) 0.021(3) -0.004(2) 0.011(2) 0.006(2)
C15 0.038(4) 0.026(3) 0.020(3) -0.007(2) 0.013(3) -0.005(3)
C16 0.044(4) 0.027(3) 0.044(4) -0.003(3) 0.015(3) -0.009(3)
C17 0.040(4) 0.051(4) 0.035(4) -0.014(3) 0.009(3) -0.008(3)
C18 0.024(3) 0.028(3) 0.032(3) 0.004(2) 0.017(3) -0.004(2)
C19 0.022(4) 0.052(4) 0.067(5) 0.004(3) 0.012(3) -0.009(3)
C20 0.049(5) 0.031(3) 0.037(4) 0.002(3) 0.008(3) -0.010(3)
C21 0.018(3) 0.018(2) 0.014(2) -0.0022(19) 0.001(2) 0.002(2)
C22 0.021(3) 0.023(2) 0.020(3) 0.000(2) -0.001(2) 0.001(2)
C23 0.034(4) 0.033(3) 0.014(3) 0.001(2) 0.004(2) -0.004(3)
C24 0.037(4) 0.024(3) 0.029(3) -0.005(2) -0.001(3) -0.001(3)
C25 0.031(4) 0.023(3) 0.030(3) -0.002(2) 0.003(3) -0.008(2)
C26 0.022(3) 0.024(3) 0.020(3) 0.003(2) 0.005(2) -0.002(2)
C27 0.033(4) 0.028(3) 0.027(3) 0.003(2) 0.010(3) -0.011(3)
C28 0.048(4) 0.028(3) 0.041(4) 0.009(3) 0.015(3) -0.007(3)
C29 0.040(4) 0.044(4) 0.040(4) 0.002(3) 0.013(3) -0.015(3)
C30 0.031(4) 0.024(3) 0.015(3) 0.002(2) 0.005(2) -0.002(2)
C31 0.034(4) 0.030(3) 0.043(4) -0.001(3) 0.013(3) -0.009(3)
C32 0.040(4) 0.027(3) 0.046(4) 0.004(3) -0.005(3) -0.007(3)
C33 0.020(3) 0.019(2) 0.022(3) -0.002(2) 0.002(2) 0.002(2)
C34 0.022(3) 0.039(3) 0.035(3) 0.014(3) 0.002(3) -0.003(3)
C35 0.016(3) 0.028(3) 0.033(3) 0.008(2) 0.003(2) -0.005(2)
C36 0.039(4) 0.048(4) 0.037(4) -0.013(3) 0.015(3) -0.023(3)
C37 0.040(4) 0.043(4) 0.049(4) -0.006(3) 0.013(3) -0.022(3)
C38 0.028(4) 0.050(4) 0.051(4) 0.017(3) 0.013(3) -0.008(3)
C39 0.029(4) 0.076(5) 0.052(5) -0.015(4) 0.021(3) -0.016(4)
C40 0.026(4) 0.059(4) 0.041(4) -0.018(3) 0.016(3) -0.013(3)
C41 0.023(3) 0.019(2) 0.020(3) 0.003(2) 0.010(2) -0.005(2)
C42 0.039(4) 0.029(3) 0.018(3) -0.003(2) 0.013(3) -0.003(3)
C43 0.043(4) 0.038(3) 0.016(3) 0.002(2) 0.014(3) -0.001(3)
C44 0.046(4) 0.027(3) 0.033(3) 0.012(2) 0.015(3) 0.001(3)
C45 0.052(4) 0.018(3) 0.032(3) 0.001(2) 0.016(3) 0.000(3)
C46 0.039(4) 0.023(3) 0.026(3) 0.005(2) 0.016(3) 0.003(3)

loop_
_atom_type_symbol
_atom_type_description
_atom_type_scat_dispersion_real
_atom_type_scat_dispersion_imag
_atom_type_scat_source
C C 0.0033 0.0016 'International Tables Vol C Tables 4.2.6.8 and 6.1.1.4'
H H 0.0000 0.0000 'International Tables Vol C Tables 4.2.6.8 and 6.1.1.4'
N N 0.0061 0.0033 'International Tables Vol C Tables 4.2.6.8 and 6.1.1.4'
Ta Ta -0.7052 6.5227 'International Tables Vol C Tables 4.2.6.8 and 6.1.1.4'

loop_
_geom_angle_atom_site_label_1
_geom_angle_atom_site_label_2
_geom_angle_atom_site_label_3
_geom_angle
N1 Ta1 N2 76.99(15)
N1 Ta1 N4 86.35(16)
N2 Ta1 N4 139.52(15)
N1 Ta1 C8 95.03(18)
N2 Ta1 C8 88.22(16)
N4 Ta1 C8 130.29(16)
N1 Ta1 C7 136.29(17)
N2 Ta1 C7 79.94(16)
N4 Ta1 C7 87.77(16)
C8 Ta1 C7 120.9(2)
N1 Ta1 N3 129.47(15)
N2 Ta1 N3 152.39(17)
N4 Ta1 N3 60.41(16)
C8 Ta1 N3 82.23(17)
C7 Ta1 N3 82.90(17)
N1 Ta1 C33 110.32(16)
N2 Ta1 C33 161.19(15)
N4 Ta1 C33 30.39(16)
C8 Ta1 C33 107.83(17)
C7 Ta1 C33 83.30(16)
N3 Ta1 C33 30.07(15)
C1 N1 C9 116.0(4)
C1 N1 Ta1 112.7(3)
C9 N1 Ta1 131.2(3)
C2 N2 C21 114.2(4)
C2 N2 Ta1 112.9(3)
C21 N2 Ta1 132.9(3)
C33 N3 C35 121.8(4)
C33 N3 Ta1 92.8(3)
C35 N3 Ta1 145.2(3)
C33 N4 C41 125.7(4)
C33 N4 Ta1 96.1(3)
C41 N4 Ta1 134.3(3)
C6 C1 N1 125.9(5)
C6 C1 C2 119.5(5)
N1 C1 C2 114.6(4)
C3 C2 N2 126.4(5)
C3 C2 C1 119.4(5)
N2 C2 C1 114.2(4)
C2 C3 C4 119.9(5)
C5 C4 C3 120.0(5)
C4 C5 C6 120.9(5)
C5 C6 C1 120.2(5)
C14 C9 C10 120.7(5)
C14 C9 N1 119.7(4)
C10 C9 N1 119.6(4)
C11 C10 C9 118.7(5)
C11 C10 C18 117.8(5)
C9 C10 C18 123.4(5)
C12 C11 C10 121.1(5)
C13 C12 C11 120.2(5)
C12 C13 C14 121.0(5)
C9 C14 C13 118.2(5)
C9 C14 C15 121.7(5)
C13 C14 C15 120.0(5)
C14 C15 C16 110.6(5)
C14 C15 C17 114.9(5)
C16 C15 C17 111.9(5)
C20 C18 C19 109.9(5)
C20 C18 C10 112.2(5)
C19 C18 C10 111.6(5)
C26 C21 C22 120.6(4)
C26 C21 N2 118.6(4)
C22 C21 N2 120.8(4)
C23 C22 C21 118.5(5)
C23 C22 C30 119.9(5)
C21 C22 C30 121.6(4)
C24 C23 C22 121.5(5)
C25 C24 C23 119.3(5)
C24 C25 C26 121.4(5)
C21 C26 C25 118.6(5)
C21 C26 C27 122.6(4)
C25 C26 C27 118.8(4)
C29 C27 C26 109.9(5)
C29 C27 C28 110.5(5)
C26 C27 C28 112.3(5)
C22 C30 C31 111.2(4)
C22 C30 C32 113.2(4)
C31 C30 C32 109.4(5)
N3 C33 N4 110.5(4)
N3 C33 C34 124.0(5)
N4 C33 C34 125.5(5)
N3 C33 Ta1 57.1(3)
N4 C33 Ta1 53.5(2)
C34 C33 Ta1 177.0(4)
N3 C35 C36 112.2(5)
N3 C35 C40 111.3(4)
C36 C35 C40 110.9(5)
C35 C36 C37 111.3(5)
C36 C37 C38 110.0(5)
C39 C38 C37 111.7(5)
C38 C39 C40 110.6(5)
C35 C40 C39 110.7(5)
N4 C41 C46 113.0(4)
N4 C41 C42 115.7(4)
C46 C41 C42 110.5(4)
C43 C42 C41 110.2(4)
C42 C43 C44 111.1(5)
C43 C44 C45 110.6(4)
C44 C45 C46 111.0(4)
C41 C46 C45 111.4(5)

loop_
_geom_bond_atom_site_label_1
_geom_bond_atom_site_label_2
_geom_bond_distance
Ta1 N1 2.067(4)
Ta1 N2 2.080(4)
Ta1 N4 2.136(4)
Ta1 C8 2.175(4)
Ta1 C7 2.208(4)
Ta1 N3 2.221(4)
Ta1 C33 2.642(5)
N1 C1 1.411(6)
N1 C9 1.438(6)
N2 C2 1.408(7)
N2 C21 1.448(6)
N3 C33 1.325(6)
N3 C35 1.473(7)
N4 C33 1.344(6)
N4 C41 1.466(6)
C1 C6 1.387(7)
C1 C2 1.416(7)
C2 C3 1.393(7)
C3 C4 1.399(8)
C4 C5 1.375(8)
C5 C6 1.382(7)
C9 C14 1.410(7)
C9 C10 1.414(7)
C10 C11 1.393(7)
C10 C18 1.534(7)
C11 C12 1.393(8)
C12 C13 1.372(8)
C13 C14 1.420(7)
C14 C15 1.505(8)
C15 C16 1.524(7)
C15 C17 1.524(8)
C18 C20 1.521(7)
C18 C19 1.532(8)
C21 C26 1.402(6)
C21 C22 1.406(7)
C22 C23 1.401(7)
C22 C30 1.515(7)
C23 C24 1.382(7)
C24 C25 1.380(7)
C25 C26 1.404(7)
C26 C27 1.534(7)
C27 C29 1.531(8)
C27 C28 1.546(7)
C30 C31 1.525(8)
C30 C32 1.526(7)
C33 C34 1.496(7)
C35 C36 1.518(7)
C35 C40 1.518(8)
C36 C37 1.529(8)
C37 C38 1.533(8)
C38 C39 1.511(8)
C39 C40 1.549(8)
C41 C46 1.529(7)
C41 C42 1.562(7)
C42 C43 1.525(7)
C43 C44 1.527(7)
C44 C45 1.532(7)
C45 C46 1.541(7)
